data_7005438
loop_
_publ_author_name
'Schmiege, Benjamin M.'
'Carney, Michael J.'
'Small, Brooke L.'
'Gerlach, Deidra L.'
'Halfen, Jason A.'

_publ_section_title
;
 Alternatives to pyridinediimine ligands: syntheses and structures of
 metal complexes supported by donor-modified alpha-diimine ligands.
;
_journal_issue 24
_journal_name_full 'Dalton transactions (Cambridge, England : 2003)'
_journal_page_first 2547
_journal_page_last 2562
_journal_paper_doi 10.1039/b702197f
_journal_year 2007
_chemical_formula_sum 'C33 H30.5 Cl3 Fe N4.5 S'
_chemical_formula_weight 684.38
_chemical_name_common 040039
_chemical_name_systematic
;
?
;
_space_group_IT_number 14
_symmetry_cell_setting monoclinic
_symmetry_space_group_name_Hall '-P 2yn'
_symmetry_space_group_name_H-M 'P 1 21/n 1'
_atom_sites_solution_hydrogens geom
_atom_sites_solution_primary direct
_atom_sites_solution_secondary difmap
_audit_creation_method SHELXL-97
_cell_angle_alpha 90.00
_cell_angle_beta 95.59(2)
_cell_angle_gamma 90.00
_cell_formula_units_Z 4
_cell_length_a 10.463(1)
_cell_length_b 25.473(2)
_cell_length_c 12.291(2)
_cell_measurement_reflns_used 25
_cell_measurement_temperature 173(2)
_cell_measurement_theta_max 17.72
_cell_measurement_theta_min 10.10
_cell_volume 3260.3(7)
_computing_structure_refinement 'SHELXL-97 (Sheldrick, 1997)'
_computing_structure_solution 'SHELXS-97 (Sheldrick, 1990)'
_diffrn_ambient_temperature 173(2)
_diffrn_measured_fraction_theta_full 0.998
_diffrn_measured_fraction_theta_max 0.998
_diffrn_radiation_monochromator graphite
_diffrn_radiation_source 'fine-focus sealed tube'
_diffrn_radiation_type MoK\a
_diffrn_radiation_wavelength 0.71073
_diffrn_reflns_av_R_equivalents 0.0638
_diffrn_reflns_av_sigmaI/netI 0.1085
_diffrn_reflns_limit_h_max 13
_diffrn_reflns_limit_h_min 0
_diffrn_reflns_limit_k_max 32
_diffrn_reflns_limit_k_min 0
_diffrn_reflns_limit_l_max 15
_diffrn_reflns_limit_l_min -15
_diffrn_reflns_number 7488
_diffrn_reflns_theta_full 26.97
_diffrn_reflns_theta_max 26.97
_diffrn_reflns_theta_min 2.11
_exptl_absorpt_coefficient_mu 0.801
_exptl_absorpt_correction_T_max 1.0
_exptl_absorpt_correction_T_min 0.779
_exptl_absorpt_correction_type psi-scan
_exptl_crystal_colour amber
_exptl_crystal_density_diffrn 1.391
_exptl_crystal_density_method 'not measured'
_exptl_crystal_description prism
_exptl_crystal_F_000 1412
_exptl_crystal_size_max 0.30
_exptl_crystal_size_mid 0.22
_exptl_crystal_size_min 0.10
_refine_diff_density_max 0.458
_refine_diff_density_min -0.855
_refine_diff_density_rms 0.098
_refine_ls_extinction_method none
_refine_ls_goodness_of_fit_ref 1.005
_refine_ls_hydrogen_treatment mixed
_refine_ls_matrix_type full
_refine_ls_number_parameters 399
_refine_ls_number_reflns 7106
_refine_ls_number_restraints 0
_refine_ls_restrained_S_all 1.005
_refine_ls_R_factor_all 0.1349
_refine_ls_R_factor_gt 0.0661
_refine_ls_shift/su_max 0.004
_refine_ls_shift/su_mean 0.000
_refine_ls_structure_factor_coef Fsqd
_refine_ls_weighting_details 'calc w=1/[\s^2^(Fo^2^)+(0.0723P)^2^+0.0000P] where P=(Fo^2^+2Fc^2^)/3'
_refine_ls_weighting_scheme calc
_refine_ls_wR_factor_gt 0.1362
_refine_ls_wR_factor_ref 0.1673
_reflns_number_gt 4077
_reflns_number_total 7106
_reflns_threshold_expression >2sigma(I)
_cod_data_source_file b702197f.txt
_cod_data_source_block (2i)FeCl2(MeCN).1.5MeCN
_cod_depositor_comments
;
The following automatic conversions were performed:
'_symmetry_cell_setting' value 'Monoclinic' changed to 'monoclinic'
according to '/home/saulius/struct/CIF-dictionaries/cif_core.dic'
dictionary named 'cif_core.dic' version 2.4.1 from 2010-06-29.

Automatic conversion script
Id: cif_fix_enum 1527 2010-12-29 10:47:43Z saulius 
;
_cod_original_cell_volume 3268.8(9)
_cod_original_sg_symbol_H-M P2(1)/n
_cod_original_formula_sum 'C33 H30.50 Cl3 Fe N4.50 S'
_cod_database_code 7005438

loop_
_symmetry_equiv_pos_as_xyz
'x, y, z'
'-x+1/2, y+1/2, -z+1/2'
'-x, -y, -z'
'x-1/2, -y-1/2, z-1/2'

loop_
_atom_site_label
_atom_site_type_symbol
_atom_site_fract_x
_atom_site_fract_y
_atom_site_fract_z
_atom_site_U_iso_or_equiv
_atom_site_adp_type
_atom_site_occupancy
_atom_site_symmetry_multiplicity
_atom_site_calc_flag
_atom_site_refinement_flags
_atom_site_disorder_assembly
_atom_site_disorder_group
Fe1 Fe 0.84551(6) 0.09726(3) 0.26901(6) 0.02259(18) Uani 1 1 d . . .
S1 S 0.68167(13) 0.29599(5) 0.39903(11) 0.0296(3) Uani 1 1 d . . .
Cl1 Cl 0.71076(12) 0.10106(5) 0.10948(11) 0.0366(3) Uani 1 1 d . . .
Cl2 Cl 0.80996(14) 0.10420(5) 0.45122(10) 0.0395(3) Uani 1 1 d . . .
Cl3 Cl 0.16223(13) 0.19082(6) 0.49810(11) 0.0383(3) Uani 1 1 d . . .
N1 N 0.8834(3) 0.18160(14) 0.2572(3) 0.0190(8) Uani 1 1 d . . .
N2 N 1.0444(3) 0.09908(15) 0.2384(3) 0.0205(8) Uani 1 1 d . . .
N3 N 0.8459(4) 0.01138(17) 0.2739(3) 0.0325(10) Uani 1 1 d . . .
C1 C 1.0744(5) 0.23940(18) 0.2226(4) 0.0225(10) Uani 1 1 d . . .
C2 C 1.0495(5) 0.29252(18) 0.2227(4) 0.0266(11) Uani 1 1 d . . .
H2A H 0.9680 0.3053 0.2382 0.032 Uiso 1 1 calc R . .
C3 C 1.1471(5) 0.3273(2) 0.1994(4) 0.0328(12) Uani 1 1 d . . .
H3A H 1.1298 0.3638 0.1988 0.039 Uiso 1 1 calc R . .
C4 C 1.2667(5) 0.3105(2) 0.1775(4) 0.0333(12) Uani 1 1 d . . .
H4A H 1.3305 0.3353 0.1629 0.040 Uiso 1 1 calc R . .
C5 C 1.2942(5) 0.25658(19) 0.1768(4) 0.0256(11) Uani 1 1 d . . .
C6 C 1.4133(5) 0.2323(2) 0.1543(4) 0.0278(11) Uani 1 1 d . . .
H6A H 1.4837 0.2538 0.1396 0.033 Uiso 1 1 calc R . .
C7 C 1.4267(5) 0.1792(2) 0.1537(4) 0.0322(12) Uani 1 1 d . . .
H7A H 1.5059 0.1646 0.1368 0.039 Uiso 1 1 calc R . .
C8 C 1.3264(4) 0.1451(2) 0.1774(4) 0.0255(11) Uani 1 1 d . . .
H8A H 1.3379 0.1081 0.1771 0.031 Uiso 1 1 calc R . .
C9 C 1.2116(4) 0.16676(18) 0.2011(4) 0.0218(10) Uani 1 1 d . . .
C10 C 1.1974(4) 0.22185(18) 0.1996(4) 0.0211(10) Uani 1 1 d . . .
C11 C 0.9986(4) 0.19168(17) 0.2395(3) 0.0186(9) Uani 1 1 d . . .
C12 C 1.0879(4) 0.14509(18) 0.2274(3) 0.0195(10) Uani 1 1 d . . .
C13 C 0.7880(4) 0.22346(18) 0.2662(4) 0.0224(10) Uani 1 1 d . . .
H13A H 0.7005 0.2092 0.2479 0.027 Uiso 1 1 calc R . .
H13B H 0.8020 0.2519 0.2138 0.027 Uiso 1 1 calc R . .
C14 C 0.7997(4) 0.24551(18) 0.3821(4) 0.0232(10) Uani 1 1 d . . .
H14A H 0.8868 0.2603 0.3993 0.028 Uiso 1 1 calc R . .
H14B H 0.7886 0.2167 0.4342 0.028 Uiso 1 1 calc R . .
C15 C 0.5409(5) 0.26187(19) 0.4269(4) 0.0247(11) Uani 1 1 d . . .
C16 C 0.5276(5) 0.20835(19) 0.4342(4) 0.0286(11) Uani 1 1 d . . .
H16A H 0.5985 0.1863 0.4237 0.034 Uiso 1 1 calc R . .
C17 C 0.4118(5) 0.1861(2) 0.4569(4) 0.0309(12) Uani 1 1 d . . .
H17A H 0.4032 0.1491 0.4616 0.037 Uiso 1 1 calc R . .
C18 C 0.3088(5) 0.21889(19) 0.4725(4) 0.0256(11) Uani 1 1 d . . .
C19 C 0.3200(5) 0.2724(2) 0.4671(4) 0.0291(11) Uani 1 1 d . . .
H19A H 0.2493 0.2944 0.4785 0.035 Uiso 1 1 calc R . .
C20 C 0.4358(5) 0.29357(19) 0.4448(4) 0.0271(11) Uani 1 1 d . . .
H20A H 0.4445 0.3306 0.4416 0.032 Uiso 1 1 calc R . .
C21 C 1.1195(4) 0.05299(17) 0.2190(4) 0.0188(10) Uani 1 1 d . . .
C22 C 1.1328(4) 0.03864(18) 0.1107(4) 0.0241(11) Uani 1 1 d . . .
C23 C 1.1956(5) -0.0085(2) 0.0946(4) 0.0297(12) Uani 1 1 d . . .
H23A H 1.2086 -0.0189 0.0223 0.036 Uiso 1 1 calc R . .
C24 C 1.2393(5) -0.0404(2) 0.1803(5) 0.0366(13) Uani 1 1 d . . .
H24A H 1.2798 -0.0728 0.1669 0.044 Uiso 1 1 calc R . .
C25 C 1.2239(5) -0.0250(2) 0.2866(4) 0.0316(12) Uani 1 1 d . . .
H25A H 1.2550 -0.0469 0.3458 0.038 Uiso 1 1 calc R . .
C26 C 1.1638(5) 0.0219(2) 0.3074(4) 0.0267(11) Uani 1 1 d . . .
C27 C 1.0821(5) 0.0716(2) 0.0153(4) 0.0327(12) Uani 1 1 d . . .
H27A H 1.1020 0.0547 -0.0525 0.049 Uiso 1 1 calc R . .
H27B H 1.1224 0.1063 0.0210 0.049 Uiso 1 1 calc R . .
H27C H 0.9889 0.0753 0.0150 0.049 Uiso 1 1 calc R . .
C28 C 1.1473(5) 0.0387(2) 0.4225(4) 0.0367(13) Uani 1 1 d . . .
H28A H 1.1854 0.0123 0.4737 0.055 Uiso 1 1 calc R . .
H28B H 1.0557 0.0423 0.4313 0.055 Uiso 1 1 calc R . .
H28C H 1.1903 0.0725 0.4373 0.055 Uiso 1 1 calc R . .
C29 C 0.8666(6) -0.0318(2) 0.2867(4) 0.0349(13) Uani 1 1 d . . .
C30 C 0.8961(8) -0.0865(2) 0.3049(5) 0.060(2) Uani 1 1 d . . .
H30A H 0.9247 -0.1018 0.2384 0.090 Uiso 1 1 calc R . .
H30B H 0.8192 -0.1049 0.3240 0.090 Uiso 1 1 calc R . .
H30C H 0.9644 -0.0899 0.3648 0.090 Uiso 1 1 calc R . .
C1S C 0.5264(9) 0.0327(4) 0.3364(10) 0.116(4) Uani 1 1 d . . .
H1SA H 0.5782 0.0552 0.3879 0.174 Uiso 1 1 calc R . .
H2SA H 0.4351 0.0399 0.3409 0.174 Uiso 1 1 calc R . .
H3SA H 0.5480 0.0398 0.2621 0.174 Uiso 1 1 calc R . .
C2S C 0.5537(9) -0.0234(5) 0.3640(10) 0.115(4) Uani 1 1 d . . .
N1S N 0.5718(9) -0.0679(5) 0.3768(13) 0.210(8) Uani 1 1 d . . .
C3S C 1.4624(17) 0.0264(6) -0.0464(15) 0.090(6) Uani 0.50 1 d P . .
H3SB H 1.5039 0.0322 0.0274 0.135 Uiso 0.50 1 calc PR . .
H3SC H 1.5218 0.0079 -0.0900 0.135 Uiso 0.50 1 calc PR . .
H3SD H 1.3849 0.0052 -0.0425 0.135 Uiso 0.50 1 calc PR . .
C4S C 1.4290(17) 0.0748(8) -0.0953(17) 0.083(5) Uani 0.50 1 d P . .
N2S N 1.4033(18) 0.1124(11) -0.142(2) 0.179(12) Uani 0.50 1 d P . .

loop_
_atom_site_aniso_label
_atom_site_aniso_U_11
_atom_site_aniso_U_22
_atom_site_aniso_U_33
_atom_site_aniso_U_23
_atom_site_aniso_U_13
_atom_site_aniso_U_12
Fe1 0.0233(4) 0.0179(3) 0.0283(4) -0.0011(3) 0.0116(3) -0.0017(3)
S1 0.0330(7) 0.0220(6) 0.0359(7) -0.0037(5) 0.0146(6) 0.0047(5)
Cl1 0.0345(7) 0.0332(7) 0.0411(7) -0.0109(6) -0.0016(6) 0.0053(6)
Cl2 0.0616(9) 0.0282(7) 0.0327(7) 0.0035(6) 0.0249(6) 0.0060(7)
Cl3 0.0333(7) 0.0429(8) 0.0406(8) -0.0001(6) 0.0124(6) -0.0033(6)
N1 0.019(2) 0.018(2) 0.021(2) -0.0036(15) 0.0084(16) 0.0005(16)
N2 0.0217(19) 0.0165(19) 0.0248(19) -0.0010(17) 0.0094(16) 0.0013(17)
N3 0.038(3) 0.025(2) 0.037(3) 0.001(2) 0.019(2) -0.003(2)
C1 0.027(3) 0.021(2) 0.020(2) 0.0000(19) 0.005(2) -0.002(2)
C2 0.037(3) 0.017(2) 0.027(3) -0.0006(19) 0.008(2) 0.002(2)
C3 0.047(3) 0.021(3) 0.031(3) 0.003(2) 0.005(3) -0.007(2)
C4 0.037(3) 0.031(3) 0.032(3) 0.004(2) 0.003(2) -0.018(3)
C5 0.029(3) 0.028(3) 0.020(2) 0.000(2) 0.003(2) -0.011(2)
C6 0.021(3) 0.040(3) 0.023(3) 0.000(2) 0.005(2) -0.011(2)
C7 0.019(3) 0.043(3) 0.035(3) -0.001(2) 0.008(2) -0.007(2)
C8 0.023(3) 0.027(3) 0.027(3) 0.002(2) 0.003(2) 0.001(2)
C9 0.021(2) 0.021(2) 0.024(2) -0.0015(19) 0.006(2) -0.001(2)
C10 0.025(2) 0.021(2) 0.017(2) 0.0037(18) 0.0030(19) -0.003(2)
C11 0.025(2) 0.017(2) 0.014(2) -0.0021(18) 0.0008(18) 0.0027(19)
C12 0.020(2) 0.024(3) 0.015(2) -0.0040(18) 0.0062(18) -0.004(2)
C13 0.022(2) 0.020(2) 0.027(3) 0.0021(19) 0.006(2) 0.006(2)
C14 0.024(2) 0.021(2) 0.026(2) -0.003(2) 0.007(2) 0.006(2)
C15 0.028(3) 0.025(3) 0.021(2) -0.003(2) 0.004(2) 0.000(2)
C16 0.030(3) 0.026(3) 0.031(3) 0.000(2) 0.009(2) 0.008(2)
C17 0.043(3) 0.026(3) 0.025(3) -0.001(2) 0.007(2) 0.003(2)
C18 0.029(3) 0.027(3) 0.021(2) -0.001(2) 0.005(2) -0.001(2)
C19 0.026(3) 0.031(3) 0.030(3) -0.007(2) 0.004(2) 0.005(2)
C20 0.030(3) 0.023(3) 0.029(3) -0.003(2) 0.006(2) 0.005(2)
C21 0.016(2) 0.014(2) 0.027(2) -0.0013(19) 0.0097(19) 0.0010(18)
C22 0.022(2) 0.023(2) 0.028(3) -0.003(2) 0.008(2) -0.007(2)
C23 0.030(3) 0.027(3) 0.035(3) -0.005(2) 0.018(2) -0.001(2)
C24 0.043(3) 0.019(3) 0.049(3) -0.005(2) 0.016(3) 0.009(2)
C25 0.031(3) 0.021(3) 0.043(3) 0.006(2) 0.008(2) 0.004(2)
C26 0.027(3) 0.026(3) 0.027(3) 0.003(2) 0.007(2) -0.004(2)
C27 0.044(3) 0.029(3) 0.025(3) 0.001(2) 0.006(2) -0.001(2)
C28 0.045(3) 0.037(3) 0.029(3) 0.011(2) 0.008(2) 0.006(3)
C29 0.051(4) 0.027(3) 0.030(3) 0.002(2) 0.015(3) -0.007(3)
C30 0.109(6) 0.027(3) 0.046(4) 0.004(3) 0.014(4) 0.005(4)
C1S 0.069(6) 0.106(9) 0.173(11) 0.039(8) 0.010(7) -0.023(6)
C2S 0.055(6) 0.127(10) 0.155(10) 0.050(9) -0.020(6) -0.035(6)
N1S 0.076(6) 0.136(9) 0.40(2) 0.151(12) -0.047(9) -0.044(7)
C3S 0.087(13) 0.065(11) 0.122(15) -0.015(11) 0.032(11) -0.049(10)
C4S 0.059(11) 0.087(14) 0.108(15) 0.004(12) 0.023(10) 0.003(10)
N2S 0.070(13) 0.23(3) 0.24(3) 0.11(2) 0.040(15) 0.022(16)

loop_
_atom_type_symbol
_atom_type_description
_atom_type_scat_dispersion_real
_atom_type_scat_dispersion_imag
_atom_type_scat_source
C C 0.0033 0.0016 'International Tables Vol C Tables 4.2.6.8 and 6.1.1.4'
H H 0.0000 0.0000 'International Tables Vol C Tables 4.2.6.8 and 6.1.1.4'
N N 0.0061 0.0033 'International Tables Vol C Tables 4.2.6.8 and 6.1.1.4'
S S 0.1246 0.1234 'International Tables Vol C Tables 4.2.6.8 and 6.1.1.4'
Cl Cl 0.1484 0.1585 'International Tables Vol C Tables 4.2.6.8 and 6.1.1.4'
Fe Fe 0.3463 0.8444 'International Tables Vol C Tables 4.2.6.8 and 6.1.1.4'

loop_
_geom_angle_atom_site_label_1
_geom_angle_atom_site_label_2
_geom_angle_atom_site_label_3
_geom_angle
_geom_angle_site_symmetry_1
_geom_angle_site_symmetry_3
_geom_angle_publ_flag
N2 Fe1 N3 91.56(15) . . ?
N2 Fe1 N1 77.48(14) . . ?
N3 Fe1 N1 169.03(15) . . ?
N2 Fe1 Cl1 111.82(11) . . ?
N3 Fe1 Cl1 93.71(13) . . ?
N1 Fe1 Cl1 90.10(11) . . ?
N2 Fe1 Cl2 114.67(11) . . ?
N3 Fe1 Cl2 92.87(12) . . ?
N1 Fe1 Cl2 92.08(10) . . ?
Cl1 Fe1 Cl2 132.79(6) . . ?
C15 S1 C14 105.2(2) . . ?
C11 N1 C13 121.8(4) . . ?
C11 N1 Fe1 112.9(3) . . ?
C13 N1 Fe1 125.3(3) . . ?
C12 N2 C21 121.8(4) . . ?
C12 N2 Fe1 113.7(3) . . ?
C21 N2 Fe1 124.2(3) . . ?
C29 N3 Fe1 167.8(5) . . ?
C2 C1 C10 119.0(4) . . ?
C2 C1 C11 134.8(5) . . ?
C10 C1 C11 106.2(4) . . ?
C1 C2 C3 118.6(5) . . ?
C4 C3 C2 122.6(5) . . ?
C3 C4 C5 119.8(5) . . ?
C10 C5 C4 117.8(5) . . ?
C10 C5 C6 115.1(4) . . ?
C4 C5 C6 127.1(5) . . ?
C7 C6 C5 121.3(5) . . ?
C6 C7 C8 122.1(5) . . ?
C9 C8 C7 118.4(5) . . ?
C8 C9 C10 119.2(4) . . ?
C8 C9 C12 134.3(4) . . ?
C10 C9 C12 106.4(4) . . ?
C5 C10 C9 123.8(5) . . ?
C5 C10 C1 122.1(4) . . ?
C9 C10 C1 114.1(4) . . ?
N1 C11 C1 136.1(4) . . ?
N1 C11 C12 117.3(4) . . ?
C1 C11 C12 106.5(4) . . ?
N2 C12 C9 134.6(4) . . ?
N2 C12 C11 118.6(4) . . ?
C9 C12 C11 106.8(4) . . ?
N1 C13 C14 110.1(4) . . ?
C13 C14 S1 112.1(3) . . ?
C16 C15 C20 118.5(5) . . ?
C16 C15 S1 126.2(4) . . ?
C20 C15 S1 115.3(4) . . ?
C15 C16 C17 120.9(5) . . ?
C16 C17 C18 119.0(5) . . ?
C19 C18 C17 121.3(5) . . ?
C19 C18 Cl3 119.8(4) . . ?
C17 C18 Cl3 119.0(4) . . ?
C18 C19 C20 118.7(5) . . ?
C19 C20 C15 121.6(5) . . ?
C26 C21 C22 122.6(4) . . ?
C26 C21 N2 118.7(4) . . ?
C22 C21 N2 118.3(4) . . ?
C23 C22 C21 116.9(4) . . ?
C23 C22 C27 120.5(4) . . ?
C21 C22 C27 122.6(4) . . ?
C24 C23 C22 121.8(5) . . ?
C23 C24 C25 119.6(5) . . ?
C26 C25 C24 120.9(5) . . ?
C25 C26 C21 118.1(4) . . ?
C25 C26 C28 121.0(5) . . ?
C21 C26 C28 120.9(4) . . ?
N3 C29 C30 178.5(7) . . ?
N1S C2S C1S 174.5(15) . . ?
C4S C3S C3S 163.6(19) . 3_855 ?
N2S C4S C3S 175(3) . . ?

loop_
_geom_bond_atom_site_label_1
_geom_bond_atom_site_label_2
_geom_bond_distance
_geom_bond_site_symmetry_2
_geom_bond_publ_flag
Fe1 N2 2.151(4) . ?
Fe1 N3 2.190(4) . ?
Fe1 N1 2.194(4) . ?
Fe1 Cl1 2.3058(15) . ?
Fe1 Cl2 2.3161(14) . ?
S1 C15 1.773(5) . ?
S1 C14 1.810(4) . ?
Cl3 C18 1.748(5) . ?
N1 C11 1.272(6) . ?
N1 C13 1.473(5) . ?
N2 C12 1.270(6) . ?
N2 C21 1.446(5) . ?
N3 C29 1.129(6) . ?
C1 C2 1.379(6) . ?
C1 C10 1.417(6) . ?
C1 C11 1.478(6) . ?
C2 C3 1.402(7) . ?
C3 C4 1.373(7) . ?
C4 C5 1.405(7) . ?
C5 C10 1.394(6) . ?
C5 C6 1.441(7) . ?
C6 C7 1.362(7) . ?
C7 C8 1.415(7) . ?
C8 C9 1.379(6) . ?
C9 C10 1.412(6) . ?
C9 C12 1.472(6) . ?
C11 C12 1.527(6) . ?
C13 C14 1.527(6) . ?
C15 C16 1.375(7) . ?
C15 C20 1.399(7) . ?
C16 C17 1.390(7) . ?
C17 C18 1.392(7) . ?
C18 C19 1.370(7) . ?
C19 C20 1.379(7) . ?
C21 C26 1.389(6) . ?
C21 C22 1.403(6) . ?
C22 C23 1.393(7) . ?
C22 C27 1.499(7) . ?
C23 C24 1.374(7) . ?
C24 C25 1.391(7) . ?
C25 C26 1.385(7) . ?
C26 C28 1.507(7) . ?
C29 C30 1.442(7) . ?
C1S C2S 1.492(14) . ?
C2S N1S 1.158(15) . ?
C3S C4S 1.40(2) . ?
C3S C3S 1.89(4) 3_855 ?
C4S N2S 1.14(2) . ?

loop_
_geom_torsion_atom_site_label_1
_geom_torsion_atom_site_label_2
_geom_torsion_atom_site_label_3
_geom_torsion_atom_site_label_4
_geom_torsion
_geom_torsion_site_symmetry_1
_geom_torsion_site_symmetry_2
_geom_torsion_site_symmetry_3
_geom_torsion_site_symmetry_4
_geom_torsion_publ_flag
N2 Fe1 N1 C11 -0.4(3) . . . . ?
N3 Fe1 N1 C11 -2.3(10) . . . . ?
Cl1 Fe1 N1 C11 -112.7(3) . . . . ?
Cl2 Fe1 N1 C11 114.4(3) . . . . ?
N2 Fe1 N1 C13 178.5(3) . . . . ?
N3 Fe1 N1 C13 176.6(7) . . . . ?
Cl1 Fe1 N1 C13 66.2(3) . . . . ?
Cl2 Fe1 N1 C13 -66.7(3) . . . . ?
N3 Fe1 N2 C12 179.0(3) . . . . ?
N1 Fe1 N2 C12 -0.6(3) . . . . ?
Cl1 Fe1 N2 C12 84.4(3) . . . . ?
Cl2 Fe1 N2 C12 -87.1(3) . . . . ?
N3 Fe1 N2 C21 6.0(3) . . . . ?
N1 Fe1 N2 C21 -173.7(4) . . . . ?
Cl1 Fe1 N2 C21 -88.7(3) . . . . ?
Cl2 Fe1 N2 C21 99.8(3) . . . . ?
N2 Fe1 N3 C29 42(2) . . . . ?
N1 Fe1 N3 C29 44(2) . . . . ?
Cl1 Fe1 N3 C29 154(2) . . . . ?
Cl2 Fe1 N3 C29 -73(2) . . . . ?
C10 C1 C2 C3 0.3(7) . . . . ?
C11 C1 C2 C3 -178.0(5) . . . . ?
C1 C2 C3 C4 -0.6(8) . . . . ?
C2 C3 C4 C5 0.7(8) . . . . ?
C3 C4 C5 C10 -0.5(7) . . . . ?
C3 C4 C5 C6 179.2(5) . . . . ?
C10 C5 C6 C7 1.3(7) . . . . ?
C4 C5 C6 C7 -178.4(5) . . . . ?
C5 C6 C7 C8 -1.5(8) . . . . ?
C6 C7 C8 C9 0.4(8) . . . . ?
C7 C8 C9 C10 0.7(7) . . . . ?
C7 C8 C9 C12 178.9(5) . . . . ?
C4 C5 C10 C9 179.6(4) . . . . ?
C6 C5 C10 C9 -0.1(7) . . . . ?
C4 C5 C10 C1 0.2(7) . . . . ?
C6 C5 C10 C1 -179.5(4) . . . . ?
C8 C9 C10 C5 -0.9(7) . . . . ?
C12 C9 C10 C5 -179.5(4) . . . . ?
C8 C9 C10 C1 178.5(4) . . . . ?
C12 C9 C10 C1 -0.1(6) . . . . ?
C2 C1 C10 C5 -0.1(7) . . . . ?
C11 C1 C10 C5 178.6(4) . . . . ?
C2 C1 C10 C9 -179.6(4) . . . . ?
C11 C1 C10 C9 -0.9(5) . . . . ?
C13 N1 C11 C1 -0.4(8) . . . . ?
Fe1 N1 C11 C1 178.5(4) . . . . ?
C13 N1 C11 C12 -177.7(4) . . . . ?
Fe1 N1 C11 C12 1.2(5) . . . . ?
C2 C1 C11 N1 2.3(9) . . . . ?
C10 C1 C11 N1 -176.2(5) . . . . ?
C2 C1 C11 C12 179.8(5) . . . . ?
C10 C1 C11 C12 1.4(5) . . . . ?
C21 N2 C12 C9 -3.3(8) . . . . ?
Fe1 N2 C12 C9 -176.6(4) . . . . ?
C21 N2 C12 C11 174.7(4) . . . . ?
Fe1 N2 C12 C11 1.4(5) . . . . ?
C8 C9 C12 N2 0.8(10) . . . . ?
C10 C9 C12 N2 179.1(5) . . . . ?
C8 C9 C12 C11 -177.4(5) . . . . ?
C10 C9 C12 C11 0.9(5) . . . . ?
N1 C11 C12 N2 -1.8(6) . . . . ?
C1 C11 C12 N2 -179.9(4) . . . . ?
N1 C11 C12 C9 176.7(4) . . . . ?
C1 C11 C12 C9 -1.4(5) . . . . ?
C11 N1 C13 C14 -83.8(5) . . . . ?
Fe1 N1 C13 C14 97.4(4) . . . . ?
N1 C13 C14 S1 -178.4(3) . . . . ?
C15 S1 C14 C13 84.1(4) . . . . ?
C14 S1 C15 C16 0.4(5) . . . . ?
C14 S1 C15 C20 179.1(4) . . . . ?
C20 C15 C16 C17 1.2(7) . . . . ?
S1 C15 C16 C17 179.8(4) . . . . ?
C15 C16 C17 C18 -0.2(7) . . . . ?
C16 C17 C18 C19 -0.7(8) . . . . ?
C16 C17 C18 Cl3 178.7(4) . . . . ?
C17 C18 C19 C20 0.6(8) . . . . ?
Cl3 C18 C19 C20 -178.8(4) . . . . ?
C18 C19 C20 C15 0.5(8) . . . . ?
C16 C15 C20 C19 -1.4(7) . . . . ?
S1 C15 C20 C19 179.8(4) . . . . ?
C12 N2 C21 C26 110.6(5) . . . . ?
Fe1 N2 C21 C26 -76.9(5) . . . . ?
C12 N2 C21 C22 -76.0(6) . . . . ?
Fe1 N2 C21 C22 96.5(4) . . . . ?
C26 C21 C22 C23 -1.2(7) . . . . ?
N2 C21 C22 C23 -174.3(4) . . . . ?
C26 C21 C22 C27 178.5(5) . . . . ?
N2 C21 C22 C27 5.4(6) . . . . ?
C21 C22 C23 C24 1.9(7) . . . . ?
C27 C22 C23 C24 -177.8(5) . . . . ?
C22 C23 C24 C25 -1.7(8) . . . . ?
C23 C24 C25 C26 0.7(8) . . . . ?
C24 C25 C26 C21 0.0(8) . . . . ?
C24 C25 C26 C28 -179.8(5) . . . . ?
C22 C21 C26 C25 0.3(7) . . . . ?
N2 C21 C26 C25 173.4(4) . . . . ?
C22 C21 C26 C28 -179.9(4) . . . . ?
N2 C21 C26 C28 -6.8(7) . . . . ?
Fe1 N3 C29 C30 6(26) . . . . ?
C3S C3S C4S N2S 131(26) 3_855 . . . ?
